data_4073761
loop_
_publ_author_name
'Shima, Takanori'
'Ichikawa, Toshiaki'
'Suzuki, Hiroharu'

_publ_section_title
;
 Reaction of a Heterobimetallic Polyhydrido Cluster, [Cp*Ru(\m-H)4OsCp*]
 (Cp* = \h5-C5Me5), with Diphenylacetylene. Regioselective C&#x2212;H Bond
 Activation at the Osmium Center
;
_journal_issue 25
_journal_name_full Organometallics
_journal_page_first 6329
_journal_paper_doi 10.1021/om700606q
_journal_volume 26
_journal_year 2007
_chemical_formula_sum 'C35 H46 Os Ru'
_chemical_formula_weight 757.99
_chemical_name_systematic
; 
 ? 
;
_space_group_IT_number 14
_symmetry_cell_setting monoclinic
_symmetry_space_group_name_Hall '-P 2yn'
_symmetry_space_group_name_H-M 'P 1 21/n 1'
_atom_sites_solution_hydrogens geom
_atom_sites_solution_primary direct
_atom_sites_solution_secondary difmap
_audit_creation_method SHELXL-97
_cell_angle_alpha 90.00
_cell_angle_beta 94.333(4)
_cell_angle_gamma 90.00
_cell_formula_units_Z 4
_cell_length_a 9.0941(12)
_cell_length_b 17.826(2)
_cell_length_c 19.7889(19)
_cell_measurement_temperature 233(2)
_cell_volume 3198.8(6)
_computing_cell_refinement 'MSC/AFC Diffractometer Control'
_computing_data_collection 'MSC/AFC Diffractometer Control'
_computing_data_reduction teXsan
_computing_molecular_graphics 'ORTEX (P.McArdle, 1995)'
_computing_publication_material 'SHELXL-97/2 (Sheldrick,1997)'
_computing_structure_refinement 'SHELXL-97 (Sheldrick, 1997)'
_computing_structure_solution 'DIRDIF94 (PATTY)'
_diffrn_ambient_temperature 233(2)
_diffrn_measured_fraction_theta_full 0.984
_diffrn_measured_fraction_theta_max 0.984
_diffrn_measurement_device_type 'Rigaku RAXIS-RAPID'
_diffrn_measurement_method 'Imaging Plate'
_diffrn_radiation_monochromator graphite
_diffrn_radiation_source 'fine-focus sealed tube'
_diffrn_radiation_type MoK\a
_diffrn_radiation_wavelength 0.71069
_diffrn_reflns_av_R_equivalents 0.0438
_diffrn_reflns_av_sigmaI/netI 0.0518
_diffrn_reflns_limit_h_max 11
_diffrn_reflns_limit_h_min -11
_diffrn_reflns_limit_k_max 23
_diffrn_reflns_limit_k_min -23
_diffrn_reflns_limit_l_max 25
_diffrn_reflns_limit_l_min -25
_diffrn_reflns_number 12441
_diffrn_reflns_theta_full 27.48
_diffrn_reflns_theta_max 27.48
_diffrn_reflns_theta_min 2.36
_exptl_absorpt_coefficient_mu 4.460
_exptl_absorpt_correction_T_max 0.6640
_exptl_absorpt_correction_T_min 0.2685
_exptl_absorpt_correction_type empirical
_exptl_crystal_colour red
_exptl_crystal_density_diffrn 1.574
_exptl_crystal_density_method 'not measured'
_exptl_crystal_description block
_exptl_crystal_F_000 1504
_exptl_crystal_size_max 0.40
_exptl_crystal_size_mid 0.10
_exptl_crystal_size_min 0.10
_refine_diff_density_max 3.113
_refine_diff_density_min -1.175
_refine_diff_density_rms 0.217
_refine_ls_extinction_coef 0.0082(5)
_refine_ls_extinction_expression Fc^*^=kFc[1+0.001xFc^2^\l^3^/sin(2\q)]^-1/4^
_refine_ls_extinction_method SHELXL
_refine_ls_goodness_of_fit_ref 1.142
_refine_ls_hydrogen_treatment mixed
_refine_ls_matrix_type full
_refine_ls_number_parameters 291
_refine_ls_number_reflns 7217
_refine_ls_number_restraints 5
_refine_ls_restrained_S_all 1.142
_refine_ls_R_factor_all 0.0994
_refine_ls_R_factor_gt 0.0789
_refine_ls_shift/su_max 1.809
_refine_ls_shift/su_mean 0.030
_refine_ls_structure_factor_coef Fsqd
_refine_ls_weighting_details 'calc w=1/[\s^2^(Fo^2^)+(0.0601P)^2^+34.9075P] where P=(Fo^2^+2Fc^2^)/3'
_refine_ls_weighting_scheme calc
_refine_ls_wR_factor_gt 0.1876
_refine_ls_wR_factor_ref 0.1953
_reflns_number_gt 5554
_reflns_number_total 7217
_reflns_threshold_expression >2sigma(I)
_cod_data_source_file om700606q.cif
_cod_data_source_block 8'
_cod_depositor_comments
;
The following automatic conversions were performed:

'_symmetry_cell_setting' value 'Monoclinic' changed to 'monoclinic'
according to /home/saulius/struct/CIF-dictionaries/cif_core.dic
dictionary named 'cif_core.dic' version 2.4.1 from 2010-06-29.

Automatic conversion script
Id: cif_fix_values 1715 2011-07-08 13:25:40Z adriana 
;
_cod_original_cell_volume 3198.9(6)
_cod_original_sg_symbol_H-M P2(1)/n
_cod_database_code 4073761

loop_
_symmetry_equiv_pos_as_xyz
'x, y, z'
'-x+1/2, y+1/2, -z+1/2'
'-x, -y, -z'
'x-1/2, -y-1/2, z-1/2'

loop_
_atom_site_label
_atom_site_type_symbol
_atom_site_fract_x
_atom_site_fract_y
_atom_site_fract_z
_atom_site_U_iso_or_equiv
_atom_site_adp_type
_atom_site_occupancy
_atom_site_symmetry_multiplicity
_atom_site_calc_flag
_atom_site_refinement_flags
_atom_site_disorder_assembly
_atom_site_disorder_group
Os1 Os 0.23901(5) 0.01925(3) 0.68362(2) 0.0519(2) Uani 1 1 d D A .
Ru1 Ru 0.35441(11) 0.03045(6) 0.80732(5) 0.0568(3) Uani 1 1 d D . .
C1 C 0.5126(9) -0.0903(4) 0.6626(5) 0.062(3) Uani 1 1 d G A .
C2 C 0.5501(11) -0.1179(5) 0.7273(4) 0.076(4) Uani 1 1 d G . .
H2 H 0.5326 -0.0888 0.7655 0.091 Uiso 1 1 calc R . .
C3 C 0.6134(12) -0.1886(6) 0.7356(5) 0.094(5) Uani 1 1 d G . .
H3 H 0.6388 -0.2072 0.7794 0.113 Uiso 1 1 calc R . .
C4 C 0.6393(12) -0.2317(4) 0.6792(7) 0.098(6) Uani 1 1 d G . .
H4 H 0.6822 -0.2795 0.6848 0.118 Uiso 1 1 calc R . .
C5 C 0.6018(12) -0.2041(5) 0.6145(6) 0.091(5) Uani 1 1 d G . .
H5 H 0.6193 -0.2332 0.5763 0.110 Uiso 1 1 calc R . .
C6 C 0.5384(11) -0.1334(6) 0.6062(4) 0.070(4) Uani 1 1 d G . .
H6 H 0.5131 -0.1148 0.5624 0.084 Uiso 1 1 calc R . .
C7 C 0.4478(13) -0.0133(8) 0.6492(7) 0.059(3) Uani 1 1 d . . .
C8 C 0.4687(13) 0.0490(8) 0.6943(7) 0.061(3) Uani 1 1 d . A .
C9 C 0.5093(15) 0.1251(8) 0.6678(7) 0.068(4) Uani 1 1 d . . .
C10 C 0.5861(16) 0.1328(8) 0.6114(9) 0.076(4) Uani 1 1 d . A .
H10 H 0.6186 0.0901 0.5890 0.091 Uiso 1 1 calc R . .
C11 C 0.6162(19) 0.2049(10) 0.5871(10) 0.091(5) Uani 1 1 d . . .
H11 H 0.6641 0.2092 0.5468 0.110 Uiso 1 1 calc R A .
C12 C 0.580(2) 0.2679(11) 0.6189(11) 0.102(6) Uani 1 1 d . A .
H12 H 0.6007 0.3153 0.6013 0.122 Uiso 1 1 calc R . .
C13 C 0.512(3) 0.2614(11) 0.6763(11) 0.115(7) Uani 1 1 d . . .
H13 H 0.4926 0.3049 0.7008 0.137 Uiso 1 1 calc R A .
C14 C 0.470(2) 0.1904(9) 0.7013(8) 0.086(5) Uani 1 1 d . A .
H14 H 0.4164 0.1874 0.7400 0.104 Uiso 1 1 calc R . .
C15 C 0.1270(17) -0.0218(13) 0.5872(9) 0.092(6) Uani 1 1 d . . .
C16 C 0.1448(15) 0.0539(15) 0.5821(8) 0.096(7) Uani 1 1 d . A .
C17 C 0.067(2) 0.0885(10) 0.6333(10) 0.091(5) Uani 1 1 d . . .
C18 C -0.0022(14) 0.0303(12) 0.6683(8) 0.083(5) Uani 1 1 d . A .
C19 C 0.0372(16) -0.0379(10) 0.6390(9) 0.084(5) Uani 1 1 d . A .
C20 C 0.178(3) -0.0785(19) 0.5395(13) 0.209(19) Uani 1 1 d . A .
H20A H 0.2091 -0.1234 0.5644 0.313 Uiso 1 1 calc R . .
H20B H 0.2606 -0.0584 0.5169 0.313 Uiso 1 1 calc R . .
H20C H 0.0983 -0.0907 0.5061 0.313 Uiso 1 1 calc R . .
C21 C 0.222(2) 0.096(2) 0.5310(13) 0.22(2) Uani 1 1 d . . .
H21A H 0.3098 0.1196 0.5526 0.336 Uiso 1 1 calc R A .
H21B H 0.1571 0.1349 0.5111 0.336 Uiso 1 1 calc R . .
H21C H 0.2498 0.0624 0.4958 0.336 Uiso 1 1 calc R . .
C22 C 0.044(4) 0.1703(14) 0.647(2) 0.23(2) Uani 1 1 d . A .
H22A H 0.1315 0.1982 0.6374 0.350 Uiso 1 1 calc R . .
H22B H 0.0260 0.1770 0.6947 0.350 Uiso 1 1 calc R . .
H22C H -0.0400 0.1886 0.6190 0.350 Uiso 1 1 calc R . .
C23 C -0.104(2) 0.038(3) 0.7231(11) 0.23(2) Uani 1 1 d . . .
H23A H -0.1031 -0.0074 0.7496 0.346 Uiso 1 1 calc R A .
H23B H -0.2030 0.0479 0.7033 0.346 Uiso 1 1 calc R . .
H23C H -0.0720 0.0800 0.7522 0.346 Uiso 1 1 calc R . .
C24 C -0.020(3) -0.1130(16) 0.6619(17) 0.199(18) Uani 1 1 d . . .
H24A H 0.0104 -0.1204 0.7095 0.299 Uiso 1 1 calc R A .
H24B H 0.0201 -0.1528 0.6355 0.299 Uiso 1 1 calc R . .
H24C H -0.1267 -0.1136 0.6556 0.299 Uiso 1 1 calc R . .
C25 C 0.3217(15) -0.0186(6) 0.9018(5) 0.062(7) Uiso 0.468(19) 1 d PG A 1
C26 C 0.4761(14) -0.0121(7) 0.8988(5) 0.052(6) Uiso 0.468(19) 1 d PG A 1
C27 C 0.5106(12) 0.0649(8) 0.8932(5) 0.064(7) Uiso 0.468(19) 1 d PG A 1
C28 C 0.3775(15) 0.1060(6) 0.8928(5) 0.061(7) Uiso 0.468(19) 1 d PGD A 1
C29 C 0.2608(12) 0.0544(7) 0.8982(5) 0.072(8) Uiso 0.468(19) 1 d PGD A 1
C30 C 0.237(3) -0.0905(10) 0.9079(9) 0.16(2) Uiso 0.468(19) 1 d PG A 1
H30A H 0.1470 -0.0806 0.9295 0.238 Uiso 0.468(19) 1 calc PR A 1
H30B H 0.2970 -0.1261 0.9350 0.238 Uiso 0.468(19) 1 calc PR A 1
H30C H 0.2133 -0.1113 0.8631 0.238 Uiso 0.468(19) 1 calc PR A 1
C31 C 0.585(2) -0.0759(11) 0.9010(9) 0.121(16) Uiso 0.468(19) 1 d PG A 1
H31A H 0.6207 -0.0854 0.9476 0.182 Uiso 0.468(19) 1 calc PR A 1
H31B H 0.6667 -0.0630 0.8747 0.182 Uiso 0.468(19) 1 calc PR A 1
H31C H 0.5364 -0.1206 0.8822 0.182 Uiso 0.468(19) 1 calc PR A 1
C32 C 0.6621(18) 0.0974(14) 0.8885(9) 0.16(2) Uiso 0.468(19) 1 d PG A 1
H32A H 0.6540 0.1505 0.8782 0.247 Uiso 0.468(19) 1 calc PR A 1
H32B H 0.7105 0.0720 0.8530 0.247 Uiso 0.468(19) 1 calc PR A 1
H32C H 0.7195 0.0906 0.9314 0.247 Uiso 0.468(19) 1 calc PR A 1
C33 C 0.363(3) 0.1899(9) 0.8877(9) 0.129(17) Uiso 0.468(19) 1 d PG A 1
H33A H 0.3144 0.2087 0.9264 0.193 Uiso 0.468(19) 1 calc PR A 1
H33B H 0.3042 0.2028 0.8463 0.193 Uiso 0.468(19) 1 calc PR A 1
H33C H 0.4597 0.2123 0.8871 0.193 Uiso 0.468(19) 1 calc PR A 1
C34 C 0.1001(18) 0.0737(13) 0.8996(9) 0.122(16) Uiso 0.468(19) 1 d PGD A 1
H34A H 0.0397 0.0283 0.9012 0.147 Uiso 0.468(19) 1 calc PR A 1
H34B H 0.0658 0.1034 0.8599 0.147 Uiso 0.468(19) 1 calc PR A 1
C35 C 0.5064(12) 0.0276(8) 0.8945(5) 0.063(6) Uiso 0.532(19) 1 d PG A 2
C36 C 0.4392(14) 0.0980(7) 0.8900(5) 0.075(8) Uiso 0.532(19) 1 d PGD A 2
C37 C 0.2826(13) 0.0829(7) 0.8965(5) 0.085(9) Uiso 0.532(19) 1 d PGD A 2
C38 C 0.2605(14) 0.0044(7) 0.8999(5) 0.068(7) Uiso 0.532(19) 1 d PG A 2
C39 C 0.4110(16) -0.0318(6) 0.8990(5) 0.072(7) Uiso 0.532(19) 1 d PG A 2
C40 C 0.6744(17) 0.0040(14) 0.8918(9) 0.15(2) Uiso 0.532(19) 1 d PG A 2
H40A H 0.7053 -0.0250 0.9319 0.232 Uiso 0.532(19) 1 calc PR A 2
H40B H 0.7350 0.0486 0.8902 0.232 Uiso 0.532(19) 1 calc PR A 2
H40C H 0.6855 -0.0261 0.8517 0.232 Uiso 0.532(19) 1 calc PR A 2
C41 C 0.500(2) 0.1762(10) 0.8851(9) 0.17(2) Uiso 0.532(19) 1 d PGD A 2
H41A H 0.4450 0.2049 0.8493 0.200 Uiso 0.532(19) 1 calc PR A 2
H41B H 0.6044 0.1752 0.8761 0.200 Uiso 0.532(19) 1 calc PR A 2
C42 C 0.165(2) 0.1375(12) 0.8963(9) 0.16(2) Uiso 0.532(19) 1 d PG A 2
H42A H 0.0716 0.1130 0.8848 0.240 Uiso 0.532(19) 1 calc PR A 2
H42B H 0.1812 0.1761 0.8631 0.240 Uiso 0.532(19) 1 calc PR A 2
H42C H 0.1647 0.1600 0.9409 0.240 Uiso 0.532(19) 1 calc PR A 2
C43 C 0.122(2) -0.0387(13) 0.9102(9) 0.16(2) Uiso 0.532(19) 1 d PG A 2
H43A H 0.1441 -0.0801 0.9411 0.235 Uiso 0.532(19) 1 calc PR A 2
H43B H 0.0807 -0.0581 0.8670 0.235 Uiso 0.532(19) 1 calc PR A 2
H43C H 0.0505 -0.0057 0.9291 0.235 Uiso 0.532(19) 1 calc PR A 2
C44 C 0.442(3) -0.1152(9) 0.9076(9) 0.134(16) Uiso 0.532(19) 1 d PG A 2
H44A H 0.5340 -0.1223 0.9346 0.201 Uiso 0.532(19) 1 calc PR A 2
H44B H 0.4478 -0.1381 0.8635 0.201 Uiso 0.532(19) 1 calc PR A 2
H44C H 0.3623 -0.1384 0.9303 0.201 Uiso 0.532(19) 1 calc PR A 2
C45 C 0.093(6) 0.125(3) 0.972(3) 0.138(19) Uiso 0.468(19) 1 d PD A 1
H45A H 0.1387 0.0965 1.0102 0.207 Uiso 0.468(19) 1 calc PR A 1
H45B H -0.0085 0.1355 0.9801 0.207 Uiso 0.468(19) 1 calc PR A 1
H45C H 0.1464 0.1716 0.9679 0.207 Uiso 0.468(19) 1 calc PR A 1
C46 C 0.477(8) 0.213(4) 0.963(3) 0.39(7) Uiso 0.532(19) 1 d PD A 2
H46A H 0.4370 0.1753 0.9916 0.583 Uiso 0.532(19) 1 calc PR A 2
H46B H 0.4090 0.2553 0.9583 0.583 Uiso 0.532(19) 1 calc PR A 2
H46C H 0.5712 0.2304 0.9835 0.583 Uiso 0.532(19) 1 calc PR A 2
H7 H 0.437(10) -0.002(5) 0.607(5) 0.02(2) Uiso 1 1 d . . .
H8 H 0.530(15) 0.026(7) 0.735(7) 0.07(4) Uiso 1 1 d . A .
H1A H 0.287(8) -0.047(4) 0.755(3) 0.007(17) Uiso 1 1 d D . .
H2A H 0.257(17) 0.094(5) 0.749(4) 0.11(6) Uiso 1 1 d D . .

loop_
_atom_site_aniso_label
_atom_site_aniso_U_11
_atom_site_aniso_U_22
_atom_site_aniso_U_33
_atom_site_aniso_U_23
_atom_site_aniso_U_13
_atom_site_aniso_U_12
Os1 0.0375(2) 0.0731(4) 0.0444(3) 0.0007(2) -0.00123(15) 0.0051(2)
Ru1 0.0522(5) 0.0746(7) 0.0428(5) 0.0019(4) -0.0024(4) 0.0045(5)
C1 0.034(5) 0.071(8) 0.084(9) 0.006(7) 0.013(6) -0.002(5)
C2 0.070(9) 0.086(10) 0.072(9) 0.017(8) 0.015(7) 0.019(8)
C3 0.096(12) 0.078(11) 0.111(14) 0.027(10) 0.027(11) 0.014(9)
C4 0.082(11) 0.058(9) 0.159(19) 0.007(11) 0.036(12) 0.005(8)
C5 0.105(13) 0.059(9) 0.115(14) -0.020(9) 0.039(11) 0.001(9)
C6 0.067(8) 0.073(9) 0.072(9) 0.000(7) 0.024(7) 0.006(7)
C7 0.042(6) 0.087(9) 0.047(6) -0.003(6) 0.009(5) 0.001(6)
C8 0.038(6) 0.082(9) 0.063(7) -0.004(7) 0.005(5) -0.002(6)
C9 0.057(7) 0.079(9) 0.065(8) 0.010(7) -0.014(6) -0.001(7)
C10 0.061(8) 0.065(8) 0.103(12) -0.009(8) 0.022(8) -0.006(6)
C11 0.074(10) 0.089(12) 0.112(14) 0.014(10) 0.016(10) -0.004(9)
C12 0.125(16) 0.088(13) 0.091(13) 0.007(11) 0.001(12) -0.023(12)
C13 0.18(2) 0.072(11) 0.089(13) -0.023(10) -0.004(14) -0.020(13)
C14 0.117(14) 0.082(11) 0.058(8) -0.015(8) -0.011(8) -0.002(9)
C15 0.051(8) 0.146(17) 0.077(10) -0.044(11) -0.007(7) 0.009(10)
C16 0.043(7) 0.18(2) 0.060(9) 0.050(12) -0.013(6) -0.016(10)
C17 0.079(11) 0.080(10) 0.108(13) 0.005(10) -0.039(10) 0.017(9)
C18 0.033(6) 0.146(16) 0.069(9) -0.008(10) -0.002(5) 0.009(8)
C19 0.051(7) 0.105(12) 0.090(11) 0.020(9) -0.029(8) -0.020(8)
C20 0.137(19) 0.32(4) 0.15(2) -0.18(3) -0.081(17) 0.13(2)
C21 0.084(14) 0.45(6) 0.128(19) 0.16(3) -0.055(14) -0.10(2)
C22 0.22(3) 0.117(19) 0.33(5) -0.09(3) -0.18(4) 0.08(2)
C23 0.049(10) 0.56(7) 0.083(14) 0.00(3) 0.019(9) 0.05(2)
C24 0.16(2) 0.17(2) 0.25(3) 0.12(2) -0.12(2) -0.11(2)

loop_
_atom_type_symbol
_atom_type_description
_atom_type_scat_dispersion_real
_atom_type_scat_dispersion_imag
_atom_type_scat_source
C C 0.0033 0.0016 'International Tables Vol C Tables 4.2.6.8 and 6.1.1.4'
H H 0.0000 0.0000 'International Tables Vol C Tables 4.2.6.8 and 6.1.1.4'
Ru Ru -1.2594 0.8363 'International Tables Vol C Tables 4.2.6.8 and 6.1.1.4'
Os Os -1.2165 7.6030 'International Tables Vol C Tables 4.2.6.8 and 6.1.1.4'

loop_
_geom_angle_atom_site_label_1
_geom_angle_atom_site_label_2
_geom_angle_atom_site_label_3
_geom_angle
C7 Os1 C8 38.8(5)
C7 Os1 C17 129.2(7)
C8 Os1 C17 124.4(7)
C7 Os1 C18 151.3(6)
C8 Os1 C18 160.5(7)
C17 Os1 C18 37.9(7)
C7 Os1 C16 94.5(6)
C8 Os1 C16 109.1(5)
C17 Os1 C16 37.8(7)
C18 Os1 C16 62.4(6)
C7 Os1 C15 89.9(5)
C8 Os1 C15 123.1(6)
C17 Os1 C15 61.7(7)
C18 Os1 C15 61.5(6)
C16 Os1 C15 35.9(8)
C7 Os1 C19 118.3(7)
C8 Os1 C19 156.7(7)
C17 Os1 C19 62.2(7)
C18 Os1 C19 37.0(7)
C16 Os1 C19 61.0(6)
C15 Os1 C19 36.4(7)
C7 Os1 Ru1 90.9(4)
C8 Os1 Ru1 64.4(4)
C17 Os1 Ru1 127.8(5)
C18 Os1 Ru1 116.8(4)
C16 Os1 Ru1 159.4(7)
C15 Os1 Ru1 164.3(7)
C19 Os1 Ru1 132.3(5)
C29 Ru1 C25 39.4(2)
C29 Ru1 C36 51.0(3)
C25 Ru1 C36 67.7(3)
C29 Ru1 C35 65.8(3)
C25 Ru1 C35 52.9(3)
C36 Ru1 C35 38.3(2)
C29 Ru1 C38 24.39(14)
C25 Ru1 C38 18.74(11)
C36 Ru1 C38 66.9(3)
C35 Ru1 C38 64.9(3)
C29 Ru1 C37 14.82(8)
C25 Ru1 C37 51.5(3)
C36 Ru1 C37 40.1(2)
C35 Ru1 C37 64.1(3)
C38 Ru1 C37 38.8(2)
C29 Ru1 C39 57.9(3)
C25 Ru1 C39 22.99(13)
C36 Ru1 C39 66.1(3)
C35 Ru1 C39 37.4(2)
C38 Ru1 C39 41.4(2)
C37 Ru1 C39 66.4(3)
C29 Ru1 C28 38.8(2)
C25 Ru1 C28 64.9(3)
C36 Ru1 C28 15.67(8)
C35 Ru1 C28 50.3(3)
C38 Ru1 C28 58.9(3)
C37 Ru1 C28 25.87(14)
C39 Ru1 C28 70.0(3)
C29 Ru1 C26 64.7(3)
C25 Ru1 C26 38.4(2)
C36 Ru1 C26 55.2(3)
C35 Ru1 C26 20.41(11)
C38 Ru1 C26 54.7(3)
C37 Ru1 C26 68.7(3)
C39 Ru1 C26 18.24(10)
C28 Ru1 C26 63.6(3)
C29 Ru1 H8 157(4)
C25 Ru1 H8 135(4)
C36 Ru1 H8 106(4)
C35 Ru1 H8 94(4)
C38 Ru1 H8 154(4)
C37 Ru1 H8 146(4)
C39 Ru1 H8 113(4)
C28 Ru1 H8 120(4)
C26 Ru1 H8 100(4)
C29 Ru1 C27 64.1(3)
C25 Ru1 C27 63.9(3)
C36 Ru1 C27 23.16(13)
C35 Ru1 C27 17.50(10)
C38 Ru1 C27 71.1(3)
C37 Ru1 C27 57.7(3)
C39 Ru1 C27 53.1(3)
C28 Ru1 C27 37.67(19)
C26 Ru1 C27 37.48(19)
H8 Ru1 C27 93(4)
C29 Ru1 C8 160.8(5)
C25 Ru1 C8 157.5(5)
C36 Ru1 C8 116.8(4)
C35 Ru1 C8 115.5(4)
C38 Ru1 C8 174.8(5)
C37 Ru1 C8 146.4(5)
C39 Ru1 C8 135.7(5)
C28 Ru1 C8 125.6(5)
C26 Ru1 C8 123.7(4)
H8 Ru1 C8 24(4)
C27 Ru1 C8 110.8(4)
C2 C1 C6 120.0
C2 C1 C7 123.3(8)
C6 C1 C7 116.7(8)
C1 C2 C3 120.0
C4 C3 C2 120.0
C3 C4 C5 120.0
C6 C5 C4 120.0
C5 C6 C1 120.0
C8 C7 C1 124.4(11)
C8 C7 Os1 70.7(7)
C1 C7 Os1 122.2(8)
C7 C8 C9 120.4(12)
C7 C8 Os1 70.4(7)
C9 C8 Os1 116.6(9)
C7 C8 Ru1 113.7(9)
C9 C8 Ru1 123.1(10)
Os1 C8 Ru1 66.3(3)
C10 C9 C14 117.9(15)
C10 C9 C8 121.8(14)
C14 C9 C8 120.3(14)
C9 C10 C11 119.7(15)
C12 C11 C10 122.9(18)
C13 C12 C11 118.2(19)
C12 C13 C14 121.8(18)
C9 C14 C13 119.3(17)
C16 C15 C19 109.9(16)
C16 C15 C20 126(2)
C19 C15 C20 124(3)
C16 C15 Os1 71.8(9)
C19 C15 Os1 72.0(9)
C20 C15 Os1 128.8(12)
C15 C16 C17 107.9(15)
C15 C16 C21 128(3)
C17 C16 C21 124(3)
C15 C16 Os1 72.3(9)
C17 C16 Os1 69.7(8)
C21 C16 Os1 126.3(11)
C18 C17 C16 107.1(16)
C18 C17 C22 123(3)
C16 C17 C22 130(3)
C18 C17 Os1 72.0(8)
C16 C17 Os1 72.5(9)
C22 C17 Os1 124.8(13)
C19 C18 C17 107.2(14)
C19 C18 C23 125(3)
C17 C18 C23 127(3)
C19 C18 Os1 72.4(8)
C17 C18 Os1 70.1(8)
C23 C18 Os1 125.3(12)
C15 C19 C18 107.9(16)
C15 C19 C24 130(2)
C18 C19 C24 122(2)
C15 C19 Os1 71.6(8)
C18 C19 Os1 70.6(8)
C24 C19 Os1 125.2(12)
C26 C25 C29 108.0
C26 C25 C30 126.0
C29 C25 C30 126.0
C26 C25 Ru1 73.8(4)
C29 C25 Ru1 69.7(4)
C30 C25 Ru1 122.2(4)
C25 C26 C27 108.0
C25 C26 C31 126.0
C27 C26 C31 126.0
C25 C26 Ru1 67.8(4)
C27 C26 Ru1 72.5(4)
C31 C26 Ru1 125.3(3)
C26 C27 C28 108.0
C26 C27 C32 126.0
C28 C27 C32 126.0
C26 C27 Ru1 70.0(4)
C28 C27 Ru1 69.0(3)
C32 C27 Ru1 126.6(3)
C29 C28 C27 108.0
C29 C28 C33 126.0
C27 C28 C33 126.0
C29 C28 Ru1 67.9(4)
C27 C28 Ru1 73.3(4)
C33 C28 Ru1 124.3(4)
C28 C29 C25 108.0
C28 C29 C34 126.0
C25 C29 C34 126.0
C28 C29 Ru1 73.3(4)
C25 C29 Ru1 70.9(4)
C34 C29 Ru1 121.6(4)
C29 C34 C45 103.6(19)
C39 C35 C36 114.9
C39 C35 C40 114.3
C36 C35 C40 130.7
C39 C35 Ru1 72.3(4)
C36 C35 Ru1 70.8(4)
C40 C35 Ru1 123.1(3)
C35 C36 C37 104.6
C35 C36 C41 132.5
C37 C36 C41 122.7
C35 C36 Ru1 70.8(4)
C37 C36 Ru1 70.4(4)
C41 C36 Ru1 126.1(4)
C38 C37 C42 123.9
C38 C37 C36 109.2
C42 C37 C36 126.8
C38 C37 Ru1 70.2(4)
C42 C37 Ru1 124.3(4)
C36 C37 Ru1 69.5(4)
C37 C38 C43 129.4
C37 C38 C39 106.7
C43 C38 C39 123.6
C37 C38 Ru1 71.0(4)
C43 C38 Ru1 128.5(4)
C39 C38 Ru1 70.2(4)
C35 C39 C38 104.4
C35 C39 C44 130.5
C38 C39 C44 124.9
C35 C39 Ru1 70.2(4)
C38 C39 Ru1 68.5(4)
C44 C39 Ru1 128.9(3)
C36 C41 C46 103(2)

loop_
_geom_bond_atom_site_label_1
_geom_bond_atom_site_label_2
_geom_bond_distance
Os1 C7 2.146(11)
Os1 C8 2.150(12)
Os1 C17 2.175(14)
Os1 C18 2.200(12)
Os1 C16 2.211(13)
Os1 C15 2.218(15)
Os1 C19 2.224(13)
Os1 Ru1 2.5971(11)
Ru1 C29 2.091(10)
Ru1 C25 2.106(10)
Ru1 C36 2.128(10)
Ru1 C35 2.128(10)
Ru1 C38 2.131(11)
Ru1 C37 2.142(10)
Ru1 C39 2.155(10)
Ru1 C28 2.161(10)
Ru1 C26 2.185(10)
Ru1 H8 2.22(14)
Ru1 C27 2.218(10)
Ru1 C8 2.558(13)
C1 C2 1.3900
C1 C6 1.3900
C1 C7 1.509(16)
C2 C3 1.3900
C3 C4 1.3900
C4 C5 1.3900
C5 C6 1.3900
C7 C8 1.428(19)
C8 C9 1.51(2)
C9 C10 1.37(2)
C9 C14 1.40(2)
C10 C11 1.41(2)
C11 C12 1.34(3)
C12 C13 1.33(3)
C13 C14 1.42(3)
C15 C16 1.36(3)
C15 C19 1.39(3)
C15 C20 1.48(2)
C16 C17 1.42(3)
C16 C21 1.48(3)
C17 C18 1.42(3)
C17 C22 1.50(3)
C18 C19 1.41(2)
C18 C23 1.48(2)
C19 C24 1.52(3)
C25 C26 1.415(6)
C25 C29 1.415(6)
C25 C30 1.504(7)
C26 C27 1.415(6)
C26 C31 1.504(7)
C27 C28 1.415(6)
C27 C32 1.504(7)
C28 C29 1.415(6)
C28 C33 1.504(7)
C29 C34 1.504(7)
C34 C45 1.71(5)
C35 C39 1.375(6)
C35 C36 1.397(6)
C35 C40 1.590(7)
C36 C37 1.464(7)
C36 C41 1.505(7)
C37 C38 1.418(6)
C37 C42 1.443(6)
C38 C43 1.505(7)
C38 C39 1.514(7)
C39 C44 1.521(7)
C41 C46 1.71(5)

loop_
_geom_torsion_atom_site_label_1
_geom_torsion_atom_site_label_2
_geom_torsion_atom_site_label_3
_geom_torsion_atom_site_label_4
_geom_torsion
C6 C1 C2 C3 0.0
C7 C1 C2 C3 -178.0(9)
C1 C2 C3 C4 0.0
C2 C3 C4 C5 0.0
C3 C4 C5 C6 0.0
C4 C5 C6 C1 0.0
C2 C1 C6 C5 0.0
C7 C1 C6 C5 178.2(9)
C2 C1 C7 C8 25.3(15)
C6 C1 C7 C8 -152.8(10)
C2 C1 C7 Os1 -62.3(11)
C6 C1 C7 Os1 119.6(8)
C17 Os1 C7 C8 98.7(10)
C18 Os1 C7 C8 149.5(14)
C16 Os1 C7 C8 115.2(10)
C15 Os1 C7 C8 150.8(10)
C19 Os1 C7 C8 174.6(8)
Ru1 Os1 C7 C8 -44.9(8)
C8 Os1 C7 C1 119.2(13)
C17 Os1 C7 C1 -142.1(10)
C18 Os1 C7 C1 -91.3(16)
C16 Os1 C7 C1 -125.6(11)
C15 Os1 C7 C1 -90.0(11)
C19 Os1 C7 C1 -66.3(11)
Ru1 Os1 C7 C1 74.3(9)
C1 C7 C8 C9 133.5(13)
Os1 C7 C8 C9 -110.0(11)
C1 C7 C8 Os1 -116.4(11)
C1 C7 C8 Ru1 -64.9(12)
Os1 C7 C8 Ru1 51.5(6)
C17 Os1 C8 C7 -111.7(10)
C18 Os1 C8 C7 -133.1(16)
C16 Os1 C8 C7 -72.7(11)
C15 Os1 C8 C7 -35.6(12)
C19 Os1 C8 C7 -12.2(19)
Ru1 Os1 C8 C7 128.5(9)
C7 Os1 C8 C9 115.0(14)
C17 Os1 C8 C9 3.2(14)
C18 Os1 C8 C9 -18(2)
C16 Os1 C8 C9 42.3(13)
C15 Os1 C8 C9 79.3(13)
C19 Os1 C8 C9 102.8(16)
Ru1 Os1 C8 C9 -116.5(11)
C7 Os1 C8 Ru1 -128.5(9)
C17 Os1 C8 Ru1 119.8(7)
C18 Os1 C8 Ru1 98.3(16)
C16 Os1 C8 Ru1 158.8(8)
C15 Os1 C8 Ru1 -164.2(8)
C19 Os1 C8 Ru1 -140.7(13)
C29 Ru1 C8 C7 -154.8(11)
C25 Ru1 C8 C7 62.6(15)
C36 Ru1 C8 C7 158.9(9)
C35 Ru1 C8 C7 116.0(9)
C38 Ru1 C8 C7 23(5)
C37 Ru1 C8 C7 -163.1(9)
C39 Ru1 C8 C7 76.4(11)
C28 Ru1 C8 C7 174.1(9)
C26 Ru1 C8 C7 94.5(10)
H8 Ru1 C8 C7 91(8)
C27 Ru1 C8 C7 134.4(9)
C29 Ru1 C8 C9 6.2(19)
C25 Ru1 C8 C9 -136.4(12)
C36 Ru1 C8 C9 -40.2(11)
C35 Ru1 C8 C9 -83.0(11)
C38 Ru1 C8 C9 -176(4)
C37 Ru1 C8 C9 -2.2(14)
C39 Ru1 C8 C9 -122.6(10)
C28 Ru1 C8 C9 -24.9(12)
C26 Ru1 C8 C9 -104.6(10)
H8 Ru1 C8 C9 -108(9)
C27 Ru1 C8 C9 -64.7(11)
C29 Ru1 C8 Os1 -101.2(12)
C25 Ru1 C8 Os1 116.3(10)
C36 Ru1 C8 Os1 -147.5(4)
C35 Ru1 C8 Os1 169.6(4)
C38 Ru1 C8 Os1 77(5)
C37 Ru1 C8 Os1 -109.5(7)
C39 Ru1 C8 Os1 130.1(5)
C28 Ru1 C8 Os1 -132.3(5)
C26 Ru1 C8 Os1 148.1(4)
H8 Ru1 C8 Os1 144(8)
C27 Ru1 C8 Os1 -172.0(4)
C7 C8 C9 C10 -28.2(19)
Os1 C8 C9 C10 -110.1(13)
Ru1 C8 C9 C10 172.0(11)
C7 C8 C9 C14 152.6(13)
Os1 C8 C9 C14 70.7(15)
Ru1 C8 C9 C14 -7.1(17)
C14 C9 C10 C11 -3(2)
C8 C9 C10 C11 177.5(14)
C9 C10 C11 C12 4(3)
C10 C11 C12 C13 0(3)
C11 C12 C13 C14 -5(3)
C10 C9 C14 C13 -1(2)
C8 C9 C14 C13 178.5(16)
C12 C13 C14 C9 5(3)
C7 Os1 C15 C16 -97.9(11)
C8 Os1 C15 C16 -76.5(12)
C17 Os1 C15 C16 38.1(10)
C18 Os1 C15 C16 81.4(11)
C19 Os1 C15 C16 118.9(15)
Ru1 Os1 C15 C16 169.2(11)
C7 Os1 C15 C19 143.2(12)
C8 Os1 C15 C19 164.7(10)
C17 Os1 C15 C19 -80.8(12)
C18 Os1 C15 C19 -37.5(11)
C16 Os1 C15 C19 -118.9(15)
Ru1 Os1 C15 C19 50(2)
C7 Os1 C15 C20 24(3)
C8 Os1 C15 C20 45(3)
C17 Os1 C15 C20 160(3)
C18 Os1 C15 C20 -157(3)
C16 Os1 C15 C20 122(3)
C19 Os1 C15 C20 -120(3)
Ru1 Os1 C15 C20 -69(3)
C19 C15 C16 C17 1.4(18)
C20 C15 C16 C17 173.9(15)
Os1 C15 C16 C17 -61.0(10)
C19 C15 C16 C21 -175.0(14)
C20 C15 C16 C21 -2(3)
Os1 C15 C16 C21 122.7(16)
C19 C15 C16 Os1 62.3(11)
C20 C15 C16 Os1 -125.2(17)
C7 Os1 C16 C15 83.5(11)
C8 Os1 C16 C15 120.4(10)
C17 Os1 C16 C15 -117.5(14)
C18 Os1 C16 C15 -78.7(11)
C19 Os1 C16 C15 -36.4(10)
Ru1 Os1 C16 C15 -171.7(8)
C7 Os1 C16 C17 -159.0(12)
C8 Os1 C16 C17 -122.0(11)
C18 Os1 C16 C17 38.8(10)
C15 Os1 C16 C17 117.5(14)
C19 Os1 C16 C17 81.1(12)
Ru1 Os1 C16 C17 -54.2(16)
C7 Os1 C16 C21 -42(3)
C8 Os1 C16 C21 -5(3)
C17 Os1 C16 C21 117(3)
C18 Os1 C16 C21 156(3)
C15 Os1 C16 C21 -125(3)
C19 Os1 C16 C21 -161(3)
Ru1 Os1 C16 C21 63(3)
C15 C16 C17 C18 -1.6(17)
C21 C16 C17 C18 175.0(14)
Os1 C16 C17 C18 -64.2(10)
C15 C16 C17 C22 -176.3(18)
C21 C16 C17 C22 0(3)
Os1 C16 C17 C22 121.0(19)
C15 C16 C17 Os1 62.6(11)
C21 C16 C17 Os1 -120.8(15)
C7 Os1 C17 C18 142.7(10)
C8 Os1 C17 C18 -168.5(9)
C16 Os1 C17 C18 115.2(15)
C15 Os1 C17 C18 79.0(11)
C19 Os1 C17 C18 37.6(10)
Ru1 Os1 C17 C18 -86.0(10)
C7 Os1 C17 C16 27.5(15)
C8 Os1 C17 C16 76.2(13)
C18 Os1 C17 C16 -115.2(15)
C15 Os1 C17 C16 -36.2(11)
C19 Os1 C17 C16 -77.6(12)
Ru1 Os1 C17 C16 158.8(10)
C7 Os1 C17 C22 -99(3)
C8 Os1 C17 C22 -50(3)
C18 Os1 C17 C22 118(3)
C16 Os1 C17 C22 -126(3)
C15 Os1 C17 C22 -163(3)
C19 Os1 C17 C22 156(3)
Ru1 Os1 C17 C22 32(3)
C16 C17 C18 C19 1.2(16)
C22 C17 C18 C19 176.4(16)
Os1 C17 C18 C19 -63.3(10)
C16 C17 C18 C23 -175.7(16)
C22 C17 C18 C23 -1(3)
Os1 C17 C18 C23 119.8(17)
C16 C17 C18 Os1 64.5(10)
C22 C17 C18 Os1 -120.3(17)
C7 Os1 C18 C19 38(2)
C8 Os1 C18 C19 145.8(15)
C17 Os1 C18 C19 116.4(14)
C16 Os1 C18 C19 77.7(12)
C15 Os1 C18 C19 36.8(11)
Ru1 Os1 C18 C19 -125.6(9)
C7 Os1 C18 C17 -78.1(19)
C8 Os1 C18 C17 29(2)
C16 Os1 C18 C17 -38.7(11)
C15 Os1 C18 C17 -79.6(12)
C19 Os1 C18 C17 -116.4(14)
Ru1 Os1 C18 C17 118.1(10)
C7 Os1 C18 C23 160(3)
C8 Os1 C18 C23 -93(3)
C17 Os1 C18 C23 -122(3)
C16 Os1 C18 C23 -161(3)
C15 Os1 C18 C23 158(3)
C19 Os1 C18 C23 121(3)
Ru1 Os1 C18 C23 -4(3)
C16 C15 C19 C18 -0.6(17)
C20 C15 C19 C18 -173.3(15)
Os1 C15 C19 C18 61.6(10)
C16 C15 C19 C24 177.0(16)
C20 C15 C19 C24 4(3)
Os1 C15 C19 C24 -120.8(17)
C16 C15 C19 Os1 -62.2(11)
C20 C15 C19 Os1 125.2(17)
C17 C18 C19 C15 -0.4(16)
C23 C18 C19 C15 176.6(15)
Os1 C18 C19 C15 -62.2(10)
C17 C18 C19 C24 -178.2(15)
C23 C18 C19 C24 -1(2)
Os1 C18 C19 C24 120.0(15)
C17 C18 C19 Os1 61.8(10)
C23 C18 C19 Os1 -121.2(16)
C7 Os1 C19 C15 -42.8(14)
C8 Os1 C19 C15 -34(2)
C17 Os1 C19 C15 79.0(13)
C18 Os1 C19 C15 117.5(16)
C16 Os1 C19 C15 35.9(12)
Ru1 Os1 C19 C15 -163.7(10)
C7 Os1 C19 C18 -160.3(10)
C8 Os1 C19 C18 -151.6(14)
C17 Os1 C19 C18 -38.4(10)
C16 Os1 C19 C18 -81.6(12)
C15 Os1 C19 C18 -117.5(16)
Ru1 Os1 C19 C18 78.9(11)
C7 Os1 C19 C24 83(2)
C8 Os1 C19 C24 92(3)
C17 Os1 C19 C24 -155(3)
C18 Os1 C19 C24 -116(3)
C16 Os1 C19 C24 162(3)
C15 Os1 C19 C24 126(3)
Ru1 Os1 C19 C24 -38(3)
C29 Ru1 C25 C26 -116.8(2)
C36 Ru1 C25 C26 -61.6(2)
C35 Ru1 C25 C26 -20.44(9)
C38 Ru1 C25 C26 -145.41(14)
C37 Ru1 C25 C26 -104.7(2)
C39 Ru1 C25 C26 19.61(6)
C28 Ru1 C25 C26 -78.5(2)
H8 Ru1 C25 C26 29(5)
C27 Ru1 C25 C26 -36.51(14)
C8 Ru1 C25 C26 44.9(11)
C36 Ru1 C25 C29 55.2(2)
C35 Ru1 C25 C29 96.3(2)
C38 Ru1 C25 C29 -28.64(11)
C37 Ru1 C25 C29 12.0
C39 Ru1 C25 C29 136.38(18)
C28 Ru1 C25 C29 38.31(15)
C26 Ru1 C25 C29 116.8(2)
H8 Ru1 C25 C29 146(5)
C27 Ru1 C25 C29 80.3(2)
C8 Ru1 C25 C29 161.6(11)
C29 Ru1 C25 C30 120.5(2)
C36 Ru1 C25 C30 175.7
C35 Ru1 C25 C30 -143.15(14)
C38 Ru1 C25 C30 91.9(2)
C37 Ru1 C25 C30 132.57(17)
C39 Ru1 C25 C30 -103.1(2)
C28 Ru1 C25 C30 158.83(8)
C26 Ru1 C25 C30 -122.7(2)
H8 Ru1 C25 C30 -93(5)
C27 Ru1 C25 C30 -159.22(8)
C8 Ru1 C25 C30 -77.8(11)
C29 C25 C26 C27 0.0
C30 C25 C26 C27 180.0
Ru1 C25 C26 C27 61.7(4)
C29 C25 C26 C31 180.0
C30 C25 C26 C31 0.0
Ru1 C25 C26 C31 -118.3(4)
C29 C25 C26 Ru1 -61.7(4)
C30 C25 C26 Ru1 118.3(4)
C29 Ru1 C26 C25 38.82(17)
C36 Ru1 C26 C25 97.6(2)
C35 Ru1 C26 C25 127.0(2)
C38 Ru1 C26 C25 12.91(7)
C37 Ru1 C26 C25 54.4(2)
C39 Ru1 C26 C25 -24.75(9)
C28 Ru1 C26 C25 82.2(2)
H8 Ru1 C26 C25 -160(3)
C27 Ru1 C26 C25 118.6(2)
C8 Ru1 C26 C25 -161.1(5)
C29 Ru1 C26 C27 -79.8(3)
C25 Ru1 C26 C27 -118.6(2)
C36 Ru1 C26 C27 -21.03(11)
C35 Ru1 C26 C27 8.4
C38 Ru1 C26 C27 -105.7(2)
C37 Ru1 C26 C27 -64.2(2)
C39 Ru1 C26 C27 -143.37(17)
C28 Ru1 C26 C27 -36.45(16)
H8 Ru1 C26 C27 82(3)
C8 Ru1 C26 C27 80.3(5)
C29 Ru1 C26 C31 158.06(9)
C25 Ru1 C26 C31 119.2(2)
C36 Ru1 C26 C31 -143.17(15)
C35 Ru1 C26 C31 -113.7(2)
C38 Ru1 C26 C31 132.15(19)
C37 Ru1 C26 C31 173.6
C39 Ru1 C26 C31 94.5(3)
C28 Ru1 C26 C31 -158.59(9)
H8 Ru1 C26 C31 -40(3)
C27 Ru1 C26 C31 -122.1(2)
C8 Ru1 C26 C31 -41.8(6)
C25 C26 C27 C28 0.0
C31 C26 C27 C28 180.0
Ru1 C26 C27 C28 58.7(4)
C25 C26 C27 C32 180.0
C31 C26 C27 C32 0.0
Ru1 C26 C27 C32 -121.3(4)
C25 C26 C27 Ru1 -58.7(4)
C31 C26 C27 Ru1 121.3(4)
C29 Ru1 C27 C26 81.5(3)
C25 Ru1 C27 C26 37.44(16)
C36 Ru1 C27 C26 131.5(2)
C35 Ru1 C27 C26 -9.8
C38 Ru1 C27 C26 56.2(2)
C37 Ru1 C27 C26 96.8(3)
C39 Ru1 C27 C26 13.51(7)
C28 Ru1 C27 C26 119.5(2)
H8 Ru1 C27 C26 -103(3)
C8 Ru1 C27 C26 -118.7(5)
C29 Ru1 C27 C28 -37.98(16)
C25 Ru1 C27 C28 -82.0(3)
C36 Ru1 C27 C28 12.0
C35 Ru1 C27 C28 -129.3(2)
C38 Ru1 C27 C28 -63.3(2)
C37 Ru1 C27 C28 -22.67(10)
C39 Ru1 C27 C28 -106.0(3)
C26 Ru1 C27 C28 -119.5(2)
H8 Ru1 C27 C28 138(3)
C8 Ru1 C27 C28 121.8(5)
C29 Ru1 C27 C32 -157.91(9)
C25 Ru1 C27 C32 158.03(10)
C36 Ru1 C27 C32 -107.9(2)
C35 Ru1 C27 C32 110.8(3)
C38 Ru1 C27 C32 176.8
C37 Ru1 C27 C32 -142.60(15)
C39 Ru1 C27 C32 134.10(19)
C28 Ru1 C27 C32 -119.9(2)
C26 Ru1 C27 C32 120.6(2)
H8 Ru1 C27 C32 18(3)
C8 Ru1 C27 C32 1.9(5)
C26 C27 C28 C29 0.0
C32 C27 C28 C29 180.0
Ru1 C27 C28 C29 59.3(4)
C26 C27 C28 C33 180.0
C32 C27 C28 C33 0.0
Ru1 C27 C28 C33 -120.7(4)
C26 C27 C28 Ru1 -59.3(4)
C32 C27 C28 Ru1 120.7(4)
C25 Ru1 C28 C29 -38.88(16)
C36 Ru1 C28 C29 -135.7(2)
C35 Ru1 C28 C29 -100.4(2)
C38 Ru1 C28 C29 -18.69(9)
C37 Ru1 C28 C29 13.70(6)
C39 Ru1 C28 C29 -63.2(2)
C26 Ru1 C28 C29 -81.7(2)
H8 Ru1 C28 C29 -168(4)
C27 Ru1 C28 C29 -118.0(2)
C8 Ru1 C28 C29 164.3(6)
C29 Ru1 C28 C27 118.0(2)
C25 Ru1 C28 C27 79.1(2)
C36 Ru1 C28 C27 -17.6
C35 Ru1 C28 C27 17.62(8)
C38 Ru1 C28 C27 99.3(2)
C37 Ru1 C28 C27 131.71(18)
C39 Ru1 C28 C27 54.8(2)
C26 Ru1 C28 C27 36.26(15)
H8 Ru1 C28 C27 -50(4)
C8 Ru1 C28 C27 -77.7(5)
C29 Ru1 C28 C33 -119.4(2)
C25 Ru1 C28 C33 -158.27(9)
C36 Ru1 C28 C33 104.9(2)
C35 Ru1 C28 C33 140.21(16)
C38 Ru1 C28 C33 -138.09(17)
C37 Ru1 C28 C33 -105.7(2)
C39 Ru1 C28 C33 177.4
C26 Ru1 C28 C33 158.86(9)
H8 Ru1 C28 C33 72(4)
C27 Ru1 C28 C33 122.6(2)
C8 Ru1 C28 C33 44.9(6)
C27 C28 C29 C25 0.0
C33 C28 C29 C25 180.0
Ru1 C28 C29 C25 62.8(4)
C27 C28 C29 C34 -180.0
C33 C28 C29 C34 0.0
Ru1 C28 C29 C34 -117.2(4)
C27 C28 C29 Ru1 -62.8(4)
C33 C28 C29 Ru1 117.2(4)
C26 C25 C29 C28 0.0
C30 C25 C29 C28 180.0
Ru1 C25 C29 C28 -64.4(4)
C26 C25 C29 C34 180.0
C30 C25 C29 C34 0.0
Ru1 C25 C29 C34 115.6(4)
C26 C25 C29 Ru1 64.4(4)
C30 C25 C29 Ru1 -115.6(4)
C25 Ru1 C29 C28 116.5(2)
C36 Ru1 C29 C28 14.06(7)
C35 Ru1 C29 C28 56.1(2)
C38 Ru1 C29 C28 138.35(16)
C37 Ru1 C29 C28 -23.82(10)
C39 Ru1 C29 C28 97.9(2)
C26 Ru1 C29 C28 78.6(2)
H8 Ru1 C29 C28 26(9)
C27 Ru1 C29 C28 36.85(15)
C8 Ru1 C29 C28 -42.0(12)
C36 Ru1 C29 C25 -102.4(2)
C35 Ru1 C29 C25 -60.4(2)
C38 Ru1 C29 C25 21.89(8)
C37 Ru1 C29 C25 -140.28(14)
C39 Ru1 C29 C25 -18.55(9)
C28 Ru1 C29 C25 -116.5(2)
C26 Ru1 C29 C25 -37.88(15)
H8 Ru1 C29 C25 -90(9)
C27 Ru1 C29 C25 -79.6(2)
C8 Ru1 C29 C25 -158.5(13)
C25 Ru1 C29 C34 -121.1(2)
C36 Ru1 C29 C34 136.45(16)
C35 Ru1 C29 C34 178.5
C38 Ru1 C29 C34 -99.3(2)
C37 Ru1 C29 C34 98.6(2)
C39 Ru1 C29 C34 -139.70(15)
C28 Ru1 C29 C34 122.4(2)
C26 Ru1 C29 C34 -159.02(8)
H8 Ru1 C29 C34 149(9)
C27 Ru1 C29 C34 159.25(8)
C8 Ru1 C29 C34 80.3(13)
C28 C29 C34 C45 -64(2)
C25 C29 C34 C45 116(2)
Ru1 C29 C34 C45 -155(2)
C29 Ru1 C35 C39 68.2(2)
C25 Ru1 C35 C39 24.41(10)
C36 Ru1 C35 C39 125.3(2)
C38 Ru1 C35 C39 41.31(17)
C37 Ru1 C35 C39 84.5(3)
C28 Ru1 C35 C39 110.7(2)
C26 Ru1 C35 C39 -14.09(8)
H8 Ru1 C35 C39 -123(3)
C27 Ru1 C35 C39 148.69(12)
C8 Ru1 C35 C39 -133.0(5)
C29 Ru1 C35 C36 -57.1(2)
C25 Ru1 C35 C36 -100.9(2)
C38 Ru1 C35 C36 -84.0(2)
C37 Ru1 C35 C36 -40.86(16)
C39 Ru1 C35 C36 -125.3(2)
C28 Ru1 C35 C36 -14.57(5)
C26 Ru1 C35 C36 -139.40(16)
H8 Ru1 C35 C36 112(3)
C27 Ru1 C35 C36 23.38(13)
C8 Ru1 C35 C36 101.7(5)
C29 Ru1 C35 C40 176.1
C25 Ru1 C35 C40 132.34(18)
C36 Ru1 C35 C40 -126.76(19)
C38 Ru1 C35 C40 149.24(12)
C37 Ru1 C35 C40 -167.6
C39 Ru1 C35 C40 107.9(2)
C28 Ru1 C35 C40 -141.33(15)
C26 Ru1 C35 C40 93.8(3)
H8 Ru1 C35 C40 -15(3)
C27 Ru1 C35 C40 -103.4(3)
C8 Ru1 C35 C40 -25.0(5)
C39 C35 C36 C37 3.8
C40 C35 C36 C37 -179.6
Ru1 C35 C36 C37 62.8(4)
C39 C35 C36 C41 179.2
C40 C35 C36 C41 -4.2
Ru1 C35 C36 C41 -121.8(4)
C39 C35 C36 Ru1 -59.0(4)
C40 C35 C36 Ru1 117.6(4)
C29 Ru1 C36 C35 99.9(2)
C25 Ru1 C36 C35 57.8(2)
C38 Ru1 C36 C35 78.1(2)
C37 Ru1 C36 C35 114.0(2)
C39 Ru1 C36 C35 32.86(15)
C28 Ru1 C36 C35 134.23(15)
C26 Ru1 C36 C35 16.05(7)
H8 Ru1 C36 C35 -75(4)
C27 Ru1 C36 C35 -17.67(10)
C8 Ru1 C36 C35 -97.9(5)
C29 Ru1 C36 C37 -14.11(7)
C25 Ru1 C36 C37 -56.2(2)
C35 Ru1 C36 C37 -114.0(2)
C38 Ru1 C36 C37 -35.88(16)
C39 Ru1 C36 C37 -81.2(3)
C28 Ru1 C36 C37 20.20(11)
C26 Ru1 C36 C37 -98.0(2)
H8 Ru1 C36 C37 171(4)
C27 Ru1 C36 C37 -131.70(16)
C8 Ru1 C36 C37 148.1(5)
C29 Ru1 C36 C41 -130.9(2)
C25 Ru1 C36 C41 -173.0
C35 Ru1 C36 C41 129.2(2)
C38 Ru1 C36 C41 -152.67(12)
C37 Ru1 C36 C41 -116.8(2)
C39 Ru1 C36 C41 162.05(8)
C28 Ru1 C36 C41 -96.6(3)
C26 Ru1 C36 C41 145.24(16)
H8 Ru1 C36 C41 54(4)
C27 Ru1 C36 C41 111.5(3)
C8 Ru1 C36 C41 31.3(5)
C35 C36 C37 C38 -3.9
C41 C36 C37 C38 -179.9
Ru1 C36 C37 C38 59.1(4)
C35 C36 C37 C42 178.8
C41 C36 C37 C42 2.8
Ru1 C36 C37 C42 -118.1(4)
C35 C36 C37 Ru1 -63.1(4)
C41 C36 C37 Ru1 121.0(4)
C29 Ru1 C37 C38 11.65(6)
C25 Ru1 C37 C38 -19.55(8)
C36 Ru1 C37 C38 -120.5(2)
C35 Ru1 C37 C38 -81.5(3)
C39 Ru1 C37 C38 -40.15(17)
C28 Ru1 C37 C38 -132.86(19)
C26 Ru1 C37 C38 -59.7(2)
H8 Ru1 C37 C38 -136(6)
C27 Ru1 C37 C38 -100.2(2)
C8 Ru1 C37 C38 -179.1(8)
C29 Ru1 C37 C42 -106.6(3)
C25 Ru1 C37 C42 -137.78(17)
C36 Ru1 C37 C42 121.3(2)
C35 Ru1 C37 C42 160.28(8)
C38 Ru1 C37 C42 -118.2(2)
C39 Ru1 C37 C42 -158.39(9)
C28 Ru1 C37 C42 108.9(2)
C26 Ru1 C37 C42 -178.0
H8 Ru1 C37 C42 106(6)
C27 Ru1 C37 C42 141.59(15)
C8 Ru1 C37 C42 62.7(8)
C29 Ru1 C37 C36 132.17(19)
C25 Ru1 C37 C36 101.0(2)
C35 Ru1 C37 C36 39.03(16)
C38 Ru1 C37 C36 120.5(2)
C39 Ru1 C37 C36 80.4(3)
C28 Ru1 C37 C36 -12.35(7)
C26 Ru1 C37 C36 60.8(2)
H8 Ru1 C37 C36 -16(6)
C27 Ru1 C37 C36 20.33(8)
C8 Ru1 C37 C36 -58.5(7)
C42 C37 C38 C43 -6.0
C36 C37 C38 C43 176.7
Ru1 C37 C38 C43 -124.7(4)
C42 C37 C38 C39 -179.9
C36 C37 C38 C39 2.8
Ru1 C37 C38 C39 61.4(4)
C42 C37 C38 Ru1 118.7(4)
C36 C37 C38 Ru1 -58.7(4)
C29 Ru1 C38 C37 -7.2
C25 Ru1 C38 C37 125.37(17)
C36 Ru1 C38 C37 37.09(16)
C35 Ru1 C38 C37 79.2(2)
C39 Ru1 C38 C37 116.6(2)
C28 Ru1 C38 C37 21.92(10)
C26 Ru1 C38 C37 99.8(2)
H8 Ru1 C38 C37 117(8)
C27 Ru1 C38 C37 61.5(2)
C8 Ru1 C38 C37 174(5)
C29 Ru1 C38 C43 118.5(3)
C25 Ru1 C38 C43 -108.9(3)
C36 Ru1 C38 C43 162.82(9)
C35 Ru1 C38 C43 -155.10(13)
C37 Ru1 C38 C43 125.7(2)
C39 Ru1 C38 C43 -117.7(3)
C28 Ru1 C38 C43 147.64(16)
C26 Ru1 C38 C43 -134.5(2)
H8 Ru1 C38 C43 -117(8)
C27 Ru1 C38 C43 -172.76(6)
C8 Ru1 C38 C43 -60(5)
C29 Ru1 C38 C39 -123.8(2)
C25 Ru1 C38 C39 8.79(6)
C36 Ru1 C38 C39 -79.5(3)
C35 Ru1 C38 C39 -37.41(16)
C37 Ru1 C38 C39 -116.6(2)
C28 Ru1 C38 C39 -94.7(2)
C26 Ru1 C38 C39 -16.82(7)
H8 Ru1 C38 C39 0(8)
C27 Ru1 C38 C39 -55.1(2)
C8 Ru1 C38 C39 58(5)
C36 C35 C39 C38 -2.2
C40 C35 C39 C38 -179.4
Ru1 C35 C39 C38 -60.3(4)
C36 C35 C39 C44 -177.0
C40 C35 C39 C44 5.8
Ru1 C35 C39 C44 124.8(4)
C36 C35 C39 Ru1 58.2(4)
C40 C35 C39 Ru1 -119.0(4)
C37 C38 C39 C35 -0.5
C43 C38 C39 C35 -174.8
Ru1 C38 C39 C35 61.5(4)
C37 C38 C39 C44 174.7
C43 C38 C39 C44 0.4
Ru1 C38 C39 C44 -123.3(4)
C37 C38 C39 Ru1 -62.0(4)
C43 C38 C39 Ru1 123.7(4)
C29 Ru1 C39 C35 -91.3(2)
C25 Ru1 C39 C35 -122.45(18)
C36 Ru1 C39 C35 -33.60(16)
C38 Ru1 C39 C35 -115.2(2)
C37 Ru1 C39 C35 -77.6(2)
C28 Ru1 C39 C35 -50.0(2)
C26 Ru1 C39 C35 15.74(9)
H8 Ru1 C39 C35 65(4)
C27 Ru1 C39 C35 -11.3
C8 Ru1 C39 C35 71.1(6)
C29 Ru1 C39 C38 23.92(10)
C25 Ru1 C39 C38 -7.22(6)
C36 Ru1 C39 C38 81.6(3)
C35 Ru1 C39 C38 115.2(2)
C37 Ru1 C39 C38 37.65(16)
C28 Ru1 C39 C38 65.3(2)
C26 Ru1 C39 C38 130.97(17)
H8 Ru1 C39 C38 -180(4)
C27 Ru1 C39 C38 104.0(2)
C8 Ru1 C39 C38 -173.7(6)
C29 Ru1 C39 C44 142.11(17)
C25 Ru1 C39 C44 111.0(3)
C36 Ru1 C39 C44 -160.17(11)
C35 Ru1 C39 C44 -126.6(2)
C38 Ru1 C39 C44 118.2(3)
C37 Ru1 C39 C44 155.84(12)
C28 Ru1 C39 C44 -176.5
C26 Ru1 C39 C44 -110.8(3)
H8 Ru1 C39 C44 -62(4)
C27 Ru1 C39 C44 -137.8(2)
C8 Ru1 C39 C44 -55.5(6)
C35 C36 C41 C46 -108(3)
C37 C36 C41 C46 67(3)
Ru1 C36 C41 C46 156(3)
